data_4116097
loop_
_publ_author_name
'Robert E. Bachman'
'Sheri A. Bodolosky-Bettis'
'Shana C. Glennon'
'Scott A. Sirchio'

_publ_section_title
;
 Formation of a Novel Luminescent Form of Gold(I) Phenylthiolate via
 Self-Assembly and Decomposition of Isonitrilegold(I) Phenylthiolate
 Complexes
;
_journal_name_full 'Journal of the American Chemical Society'
_journal_page_first 7146
_journal_page_last 7147
_journal_paper_doi 10.1021/ja000973z
_journal_volume 122
_journal_year 2000
_chemical_formula_sum 'C12 H16 Au N S'
_chemical_formula_weight 403.28
_chemical_name_systematic
;
 ?
;
_space_group_IT_number 2
_symmetry_cell_setting triclinic
_symmetry_space_group_name_Hall '-P 1'
_symmetry_space_group_name_H-M 'P -1'
_atom_sites_solution_hydrogens geom
_atom_sites_solution_primary direct
_atom_sites_solution_secondary difmap
_audit_creation_method SHELXL-97
_cell_angle_alpha 89.0530(10)
_cell_angle_beta 80.5330(10)
_cell_angle_gamma 69.0710(10)
_cell_formula_units_Z 2
_cell_length_a 5.5295(4)
_cell_length_b 7.6073(5)
_cell_length_c 16.6967(12)
_cell_measurement_temperature 223(2)
_cell_volume 646.39(8)
_computing_cell_refinement 'Bruker SMART'
_computing_data_collection 'Bruker SMART'
_computing_data_reduction 'Bruker SHELXTL'
_computing_molecular_graphics 'Bruker SHELXTL'
_computing_publication_material 'Bruker SHELXTL'
_computing_structure_refinement 'SHELXL-97 (Sheldrick, 1997)'
_computing_structure_solution 'SHELXS-97 (Sheldrick, 1990)'
_diffrn_ambient_temperature 223(2)
_diffrn_measured_fraction_theta_full 0.959
_diffrn_measured_fraction_theta_max 0.959
_diffrn_measurement_device_type 'CCD area detector'
_diffrn_measurement_method 'phi and omega scans'
_diffrn_radiation_monochromator graphite
_diffrn_radiation_source 'fine-focus sealed tube'
_diffrn_radiation_type MoK\a
_diffrn_radiation_wavelength 0.71073
_diffrn_reflns_av_R_equivalents 0.0393
_diffrn_reflns_av_sigmaI/netI 0.0612
_diffrn_reflns_limit_h_max 7
_diffrn_reflns_limit_h_min -7
_diffrn_reflns_limit_k_max 10
_diffrn_reflns_limit_k_min -9
_diffrn_reflns_limit_l_max 21
_diffrn_reflns_limit_l_min -21
_diffrn_reflns_number 7402
_diffrn_reflns_theta_full 28.31
_diffrn_reflns_theta_max 28.31
_diffrn_reflns_theta_min 2.48
_exptl_absorpt_coefficient_mu 11.510
_exptl_absorpt_correction_T_max 0.6560
_exptl_absorpt_correction_T_min 0.0910
_exptl_absorpt_correction_type empirical
_exptl_crystal_colour colorless
_exptl_crystal_density_diffrn 2.072
_exptl_crystal_description plate
_exptl_crystal_F_000 380
_exptl_crystal_size_max 0.40
_exptl_crystal_size_mid 0.14
_exptl_crystal_size_min 0.04
_refine_diff_density_max 1.363
_refine_diff_density_min -1.321
_refine_diff_density_rms 0.194
_refine_ls_extinction_coef 0.0039(8)
_refine_ls_extinction_expression Fc^*^=kFc[1+0.001xFc^2^\l^3^/sin(2\q)]^-1/4^
_refine_ls_extinction_method SHELXL
_refine_ls_goodness_of_fit_ref 1.035
_refine_ls_hydrogen_treatment mixed
_refine_ls_matrix_type full
_refine_ls_number_parameters 138
_refine_ls_number_reflns 3095
_refine_ls_number_restraints 0
_refine_ls_restrained_S_all 1.035
_refine_ls_R_factor_all 0.0615
_refine_ls_R_factor_gt 0.0433
_refine_ls_shift/su_max 0.001
_refine_ls_shift/su_mean 0.000
_refine_ls_structure_factor_coef Fsqd
_refine_ls_weighting_details 'calc w=1/[\s^2^(Fo^2^)+(0.0531P)^2^+0.0000P] where P=(Fo^2^+2Fc^2^)/3'
_refine_ls_weighting_scheme calc
_refine_ls_wR_factor_gt 0.0966
_refine_ls_wR_factor_ref 0.1055
_reflns_number_gt 2466
_reflns_number_total 3095
_reflns_threshold_expression >2sigma(I)
_cod_data_source_file ja000973z_1.cif
_cod_data_source_block 2a
_cod_database_code 4116097

loop_
_symmetry_equiv_pos_as_xyz
'x, y, z'
'-x, -y, -z'

loop_
_atom_site_label
_atom_site_type_symbol
_atom_site_fract_x
_atom_site_fract_y
_atom_site_fract_z
_atom_site_U_iso_or_equiv
_atom_site_adp_type
_atom_site_occupancy
_atom_site_symmetry_multiplicity
_atom_site_calc_flag
_atom_site_refinement_flags
Au1 Au 0.69742(6) 0.69545(4) 0.553504(16) 0.04601(15) Uani 1 1 d .
S1 S 1.0164(4) 0.6076(3) 0.63190(12) 0.0464(5) Uani 1 1 d .
N1 N 0.2877(12) 0.8135(8) 0.4368(4) 0.0434(15) Uani 1 1 d .
C6 C 0.6017(13) 0.7963(10) 0.7577(5) 0.0380(15) Uani 1 1 d .
H6 H 0.4879 0.8298 0.7193 0.046 Uiso 1 1 calc R
C1 C 0.8667(12) 0.6896(9) 0.7332(4) 0.0328(14) Uani 1 1 d .
C3 C 0.9359(16) 0.6995(11) 0.8713(5) 0.0467(18) Uani 1 1 d .
H3 H 1.0505 0.6672 0.9095 0.056 Uiso 1 1 calc R
C2 C 1.0288(14) 0.6430(10) 0.7916(5) 0.0422(17) Uani 1 1 d .
H2 H 1.2078 0.5704 0.7756 0.051 Uiso 1 1 calc R
C13 C 0.1465(13) 0.7991(9) 0.2236(4) 0.0381(15) Uani 1 1 d .
H13A H 0.0853 0.9352 0.2164 0.046 Uiso 1 1 calc R
H13B H -0.0085 0.7633 0.2369 0.046 Uiso 1 1 calc R
C12 C 0.2971(14) 0.7549(10) 0.2935(5) 0.0397(16) Uani 1 1 d .
H12A H 0.4500 0.7934 0.2807 0.048 Uiso 1 1 calc R
H12B H 0.3617 0.6185 0.3000 0.048 Uiso 1 1 calc R
C15 C 0.1681(16) 0.7408(12) 0.0726(5) 0.0503(19) Uani 1 1 d .
H15A H 0.0118 0.7084 0.0840 0.075 Uiso 1 1 calc R
H15B H 0.2825 0.6682 0.0248 0.075 Uiso 1 1 calc R
H15C H 0.1182 0.8741 0.0628 0.075 Uiso 1 1 calc R
C11 C 0.1316(16) 0.8534(10) 0.3728(5) 0.0458(17) Uani 1 1 d .
H11A H 0.0609 0.9897 0.3662 0.055 Uiso 1 1 calc R
H11B H -0.0166 0.8105 0.3874 0.055 Uiso 1 1 calc R
C4 C 0.6705(16) 0.8052(11) 0.8961(5) 0.0510(19) Uani 1 1 d .
H4 H 0.6036 0.8436 0.9510 0.061 Uiso 1 1 calc R
C5 C 0.5068(16) 0.8530(11) 0.8385(6) 0.0508(19) Uani 1 1 d .
H5 H 0.3277 0.9252 0.8548 0.061 Uiso 1 1 calc R
C10 C 0.4356(19) 0.7691(11) 0.4806(5) 0.051(2) Uani 1 1 d .
C14 C 0.3107(14) 0.6968(10) 0.1442(4) 0.0420(17) Uani 1 1 d .
H14A H 0.4679 0.7305 0.1320 0.050 Uiso 1 1 calc R
H14B H 0.3690 0.5608 0.1515 0.050 Uiso 1 1 calc R

loop_
_atom_site_aniso_label
_atom_site_aniso_U_11
_atom_site_aniso_U_22
_atom_site_aniso_U_33
_atom_site_aniso_U_23
_atom_site_aniso_U_13
_atom_site_aniso_U_12
Au1 0.0678(3) 0.0469(2) 0.03088(19) 0.00158(12) -0.00958(14) -0.02929(15)
S1 0.0500(11) 0.0493(11) 0.0371(10) -0.0040(8) 0.0001(8) -0.0173(8)
N1 0.061(4) 0.042(3) 0.031(3) -0.002(3) -0.007(3) -0.023(3)
C6 0.038(4) 0.040(4) 0.038(4) 0.000(3) -0.012(3) -0.014(3)
C1 0.034(3) 0.032(3) 0.037(4) 0.002(3) -0.008(3) -0.016(3)
C3 0.057(5) 0.055(4) 0.036(4) 0.001(3) -0.017(4) -0.025(4)
C2 0.037(4) 0.040(4) 0.048(5) -0.001(3) -0.008(3) -0.010(3)
C13 0.041(4) 0.035(3) 0.040(4) 0.002(3) -0.011(3) -0.012(3)
C12 0.047(4) 0.037(4) 0.040(4) 0.004(3) -0.010(3) -0.020(3)
C15 0.054(5) 0.060(5) 0.035(4) -0.001(4) -0.010(4) -0.017(4)
C11 0.058(5) 0.041(4) 0.041(4) 0.000(3) -0.012(4) -0.020(3)
C4 0.068(5) 0.058(5) 0.035(4) -0.007(4) -0.002(4) -0.035(4)
C5 0.041(4) 0.050(5) 0.059(5) -0.004(4) -0.004(4) -0.015(3)
C10 0.076(6) 0.044(4) 0.040(5) -0.005(4) 0.002(4) -0.036(4)
C14 0.050(4) 0.045(4) 0.037(4) 0.004(3) -0.018(3) -0.019(3)

loop_
_atom_type_symbol
_atom_type_description
_atom_type_scat_dispersion_real
_atom_type_scat_dispersion_imag
_atom_type_scat_source
C C 0.0033 0.0016 'International Tables Vol C Tables 4.2.6.8 and 6.1.1.4'
H H 0.0000 0.0000 'International Tables Vol C Tables 4.2.6.8 and 6.1.1.4'
N N 0.0061 0.0033 'International Tables Vol C Tables 4.2.6.8 and 6.1.1.4'
S S 0.1246 0.1234 'International Tables Vol C Tables 4.2.6.8 and 6.1.1.4'
Au Au -2.0133 8.8022 'International Tables Vol C Tables 4.2.6.8 and 6.1.1.4'

loop_
_geom_angle_atom_site_label_1
_geom_angle_atom_site_label_2
_geom_angle_atom_site_label_3
_geom_angle
_geom_angle_site_symmetry_1
_geom_angle_site_symmetry_3
C10 Au1 S1 177.0(2) . .
C10 Au1 S1 72.8(2) . 2_766
S1 Au1 S1 104.79(5) . 2_766
C10 Au1 Au1 108.2(2) . 2_766
S1 Au1 Au1 69.33(5) . 2_766
S1 Au1 Au1 35.46(3) 2_766 2_766
C10 Au1 S1 63.7(2) . 1_455
S1 Au1 S1 118.95(7) . 1_455
S1 Au1 S1 103.63(4) 2_766 1_455
Au1 Au1 S1 121.23(3) 2_766 1_455
C1 S1 Au1 107.9(2) . .
C10 N1 C11 171.8(8) . .
C5 C6 C1 119.7(7) . .
C2 C1 C6 118.5(6) . .
C2 C1 S1 116.7(5) . .
C6 C1 S1 124.8(5) . .
C2 C3 C4 119.7(7) . .
C3 C2 C1 121.9(7) . .
C12 C13 C14 112.7(6) . .
C13 C12 C11 112.5(6) . .
N1 C11 C12 110.4(6) . .
C5 C4 C3 119.0(7) . .
C6 C5 C4 121.2(7) . .
N1 C10 Au1 178.2(7) . .
C15 C14 C13 114.1(6) . .

loop_
_geom_bond_atom_site_label_1
_geom_bond_atom_site_label_2
_geom_bond_distance
_geom_bond_site_symmetry_2
Au1 C10 1.967(10) .
Au1 S1 2.272(2) .
Au1 S1 3.663(2) 2_766
Au1 Au1 3.7858(6) 2_766
Au1 S1 4.060(2) 1_455
S1 C1 1.772(7) .
N1 C10 1.144(11) .
N1 C11 1.444(9) .
C6 C5 1.382(11) .
C6 C1 1.392(9) .
C1 C2 1.388(10) .
C3 C2 1.364(11) .
C3 C4 1.393(11) .
C13 C12 1.508(9) .
C13 C14 1.524(10) .
C12 C11 1.515(11) .
C15 C14 1.507(10) .
C4 C5 1.383(11) .
